data_4308888
loop_
_publ_author_name
'Shin-ichiro Noro'
'Susumu Kitagawa'
'Takayoshi Nakamura'
'Tatsuo Wada'

_publ_section_title
;
Synthesis and Crystallographic Characterization of Low-Dimensional and
Porous Coordination Compounds Capable of Supramolecular Aromatic
Interaction Using the 4,4'-Azobis(pyridine) Ligand
;
_journal_name_full 'Inorganic Chemistry'
_journal_page_first 3960
_journal_page_last 3971
_journal_paper_doi 10.1021/ic048371u
_journal_volume 44
_journal_year 2005
_chemical_formula_sum 'C10 H8 Ag F6 N4 P'
_chemical_formula_weight 437.03
_space_group_IT_number 14
_symmetry_cell_setting monoclinic
_symmetry_Int_Tables_number 14
_symmetry_space_group_name_Hall '-P 2ybc'
_symmetry_space_group_name_H-M 'P 1 21/c 1'
_audit_creation_date 'Fri Feb 22 17:15:29 2002'
_audit_creation_method 'by teXsan'
_cell_angle_alpha 90
_cell_angle_beta 107.51(2)
_cell_angle_gamma 90
_cell_formula_units_Z 4
_cell_length_a 8.281(2)
_cell_length_b 13.264(1)
_cell_length_c 13.406(4)
_cell_measurement_temperature 298
_cell_volume 1404.3(6)
_computing_cell_refinement PROCESS
_computing_data_collection PROCESS
_computing_data_reduction 'teXsan Ver. 1.11'
_computing_publication_material 'teXsan Ver. 1.11'
_computing_structure_refinement 'teXsan Ver. 1.10'
_computing_structure_solution SIR92
_diffrn_detector_area_resol_mean 10.00
_diffrn_measured_fraction_theta_full 0.9114
_diffrn_measured_fraction_theta_max 0.9114
_diffrn_measurement_device_type 'Rigaku RAXIS-IV Imaging Plate'
_diffrn_measurement_method \w
_diffrn_radiation_type 'Mo K\a'
_diffrn_radiation_wavelength 0.7107
_diffrn_reflns_av_R_equivalents 0.063
_diffrn_reflns_limit_h_max 9
_diffrn_reflns_limit_h_min 0
_diffrn_reflns_limit_k_max 14
_diffrn_reflns_limit_k_min 0
_diffrn_reflns_limit_l_max 15
_diffrn_reflns_limit_l_min -16
_diffrn_reflns_number 2455
_diffrn_reflns_theta_full 25.64
_diffrn_reflns_theta_max 25.64
_exptl_absorpt_coefficient_mu 1.613
_exptl_absorpt_correction_type none
_exptl_crystal_colour orange
_exptl_crystal_density_diffrn 2.067
_exptl_crystal_density_method 'not measured'
_exptl_crystal_description column
_exptl_crystal_size_max 1.000
_exptl_crystal_size_mid 0.300
_exptl_crystal_size_min 0.300
_refine_diff_density_max 0.97
_refine_diff_density_min -0.92
_refine_ls_extinction_coef 0.026(2)
_refine_ls_extinction_method 'Zachariasen(1967) type 2 Gaussian isotropic'
_refine_ls_goodness_of_fit_ref 1.872
_refine_ls_hydrogen_treatment noref
_refine_ls_number_parameters 200
_refine_ls_number_reflns 2407
_refine_ls_R_factor_gt 0.0693
_refine_ls_shift/su_max 0.0075
_refine_ls_structure_factor_coef F
_refine_ls_weighting_details 'w = 1/[\s^2^(Fo) + 0.00090|Fo|^2^]'
_refine_ls_weighting_scheme calc
_refine_ls_wR_factor_ref 0.0995
_reflns_number_gt 2246
_reflns_number_total 2407
_reflns_threshold_expression F^2^>2.0\s(F^2^)
_cod_data_source_file ic048371usi20050228_100034.cif
_cod_data_source_block {[Ag(azpy)](PF6)}n
_cod_original_cell_volume 1404.3(5)
_cod_original_formula_sum 'C10 H8 Ag F6 N4 P '
_cod_database_code 4308888

loop_
_symmetry_equiv_pos_as_xyz
x,y,z
-x,1/2+y,1/2-z
-x,-y,-z
x,1/2-y,1/2+z

loop_
_atom_site_label
_atom_site_type_symbol
_atom_site_fract_x
_atom_site_fract_y
_atom_site_fract_z
_atom_site_U_iso_or_equiv
_atom_site_adp_type
_atom_site_occupancy
_atom_site_calc_flag
_atom_site_refinement_flags
_atom_site_disorder_assembly
_atom_site_disorder_group
Ag(1) Ag 0.58473(7) 1.03127(4) 0.89381(4) 0.0511(2) Uani 1.00 d . . .
P(1) P 1.0337(2) 1.0294(1) 0.7936(2) 0.0520(6) Uani 1.00 d . . .
F(1) F 0.853(1) 1.0271(5) 0.802(1) 0.144(4) Uani 1.00 d . . .
F(2) F 1.2135(10) 1.0357(4) 0.7787(9) 0.131(3) Uani 1.00 d . . .
F(3) F 1.046(1) 1.1414(5) 0.826(1) 0.177(5) Uani 1.00 d . . .
F(4) F 0.962(1) 1.079(1) 0.6842(9) 0.217(6) Uani 1.00 d . . .
F(5) F 1.025(1) 0.9196(6) 0.771(1) 0.212(6) Uani 1.00 d . . .
F(6) F 1.118(2) 0.993(2) 0.9031(9) 0.255(8) Uani 1.00 d . . .
N(1) N 0.5985(6) 1.1916(5) 0.9053(4) 0.044(2) Uani 1.00 d . . .
N(2) N 0.5760(6) 1.8682(5) 0.8833(4) 0.045(2) Uani 1.00 d . . .
N(3) N 0.6524(8) 1.5084(5) 0.9209(5) 0.053(2) Uani 1.00 d . . .
N(4) N 0.5394(8) 1.5544(4) 0.8581(5) 0.051(2) Uani 1.00 d . . .
C(1) C 0.4603(9) 1.2501(5) 0.8794(5) 0.044(2) Uani 1.00 d . . .
C(2) C 0.4662(9) 1.3541(5) 0.8791(5) 0.046(2) Uani 1.00 d . . .
C(3) C 0.6270(9) 1.4011(5) 0.9103(5) 0.046(2) Uani 1.00 d . . .
C(4) C 0.7705(9) 1.3414(5) 0.9399(6) 0.054(2) Uani 1.00 d . . .
C(5) C 0.7512(9) 1.2385(5) 0.9356(6) 0.049(2) Uani 1.00 d . . .
C(6) C 0.7184(8) 1.8157(5) 0.9028(6) 0.050(2) Uani 1.00 d . . .
C(7) C 0.7172(8) 1.7129(5) 0.8988(6) 0.048(2) Uani 1.00 d . . .
C(8) C 0.5615(8) 1.6633(5) 0.8674(5) 0.043(2) Uani 1.00 d . . .
C(9) C 0.4141(8) 1.7193(5) 0.8439(5) 0.043(2) Uani 1.00 d . . .
C(10) C 0.4269(8) 1.8204(5) 0.8539(5) 0.041(2) Uani 1.00 d . . .
H(1) H 0.3527 1.2190 0.8604 0.0526 Uiso 1.00 calc . . .
H(2) H 0.3660 1.3935 0.8592 0.0533 Uiso 1.00 calc . . .
H(3) H 0.8798 1.3702 0.9607 0.0640 Uiso 1.00 calc . . .
H(4) H 0.8504 1.1979 0.9549 0.0596 Uiso 1.00 calc . . .
H(5) H 0.8231 1.8509 0.9208 0.0590 Uiso 1.00 calc . . .
H(6) H 0.8198 1.6761 0.9174 0.0594 Uiso 1.00 calc . . .
H(7) H 0.3056 1.6878 0.8215 0.0513 Uiso 1.00 calc . . .
H(8) H 0.3268 1.8593 0.8405 0.0479 Uiso 1.00 calc . . .

loop_
_atom_site_aniso_label
_atom_site_aniso_U_11
_atom_site_aniso_U_22
_atom_site_aniso_U_33
_atom_site_aniso_U_12
_atom_site_aniso_U_13
_atom_site_aniso_U_23
Ag(1) 0.0649(5) 0.0197(4) 0.0695(5) -0.0001(2) 0.0215(3) -0.0014(2)
P(1) 0.0376(10) 0.048(1) 0.073(1) 0.0038(6) 0.0193(8) 0.0026(7)
F(1) 0.082(5) 0.127(6) 0.25(1) 0.005(3) 0.095(6) 0.011(5)
F(2) 0.090(5) 0.098(6) 0.23(1) 0.023(3) 0.094(6) 0.043(5)
F(3) 0.142(7) 0.056(5) 0.35(2) 0.004(4) 0.102(8) -0.025(6)
F(4) 0.147(9) 0.35(2) 0.160(10) 0.112(10) 0.061(7) 0.15(1)
F(5) 0.133(7) 0.079(5) 0.46(2) -0.004(5) 0.14(1) -0.046(8)
F(6) 0.20(1) 0.43(3) 0.102(9) 0.08(1) -0.004(9) 0.037(10)
N(1) 0.054(3) 0.036(3) 0.043(3) 0.005(2) 0.017(2) -0.002(2)
N(2) 0.047(3) 0.037(3) 0.050(3) 0.001(2) 0.013(2) -0.007(2)
N(3) 0.064(4) 0.042(3) 0.049(3) -0.002(3) 0.012(3) -0.004(3)
N(4) 0.051(3) 0.034(3) 0.066(4) 0.004(2) 0.013(3) 0.002(3)
C(1) 0.054(3) 0.024(3) 0.056(4) -0.002(2) 0.020(3) 0.002(2)
C(2) 0.060(4) 0.031(3) 0.047(3) 0.003(3) 0.017(3) 0.000(2)
C(3) 0.065(4) 0.020(3) 0.055(4) -0.005(3) 0.022(3) -0.006(2)
C(4) 0.050(4) 0.035(4) 0.073(5) -0.007(3) 0.014(3) 0.002(3)
C(5) 0.062(4) 0.027(3) 0.059(4) 0.000(3) 0.018(3) -0.004(3)
C(6) 0.047(3) 0.038(4) 0.061(4) -0.008(3) 0.009(3) 0.001(3)
C(7) 0.056(4) 0.027(3) 0.060(4) 0.006(2) 0.014(3) 0.011(3)
C(8) 0.056(4) 0.031(3) 0.044(3) -0.002(2) 0.019(3) 0.004(2)
C(9) 0.048(3) 0.029(3) 0.053(4) -0.005(2) 0.018(3) 0.000(2)
C(10) 0.050(3) 0.032(4) 0.045(3) 0.005(2) 0.020(3) 0.006(2)

loop_
_atom_type_symbol
_atom_type_description
_atom_type_scat_dispersion_real
_atom_type_scat_dispersion_imag
_atom_type_scat_source
Ag Ag -0.897 1.101
;International Tables for Crystallography
(1992, Vol. C, Tables 4.2.6.8 and 6.1.1.1)
;
P P 0.102 0.094
;International Tables for Crystallography
(1992, Vol. C, Tables 4.2.6.8 and 6.1.1.1)
;
F F 0.017 0.010
;International Tables for Crystallography
(1992, Vol. C, Tables 4.2.6.8 and 6.1.1.1)
;
C C 0.003 0.002
;International Tables for Crystallography
(1992, Vol. C, Tables 4.2.6.8 and 6.1.1.1)
;
N N 0.006 0.003
;International Tables for Crystallography
(1992, Vol. C, Tables 4.2.6.8 and 6.1.1.1)
;
H H 0.000 0.000
;International Tables for Crystallography
(1992, Vol. C, Table 6.1.1.2)
;

loop_
_geom_angle_atom_site_label_1
_geom_angle_atom_site_label_2
_geom_angle_atom_site_label_3
_geom_angle
_geom_angle_site_symmetry_1
_geom_angle_site_symmetry_2
_geom_angle_site_symmetry_3
_geom_angle_publ_flag
F(1) Ag(1) N(1) 91.1(2) . . . yes
F(1) Ag(1) N(2) 88.1(2) . . 1_545 yes
N(1) Ag(1) N(2) 178.9(2) . . 1_545 yes
F(1) P(1) F(2) 176.4(6) . . . yes
F(1) P(1) F(3) 89.1(4) . . . yes
F(1) P(1) F(4) 88.3(6) . . . yes
F(1) P(1) F(5) 90.2(4) . . . yes
F(1) P(1) F(6) 95.7(7) . . . yes
F(2) P(1) F(3) 89.9(4) . . . yes
F(2) P(1) F(4) 88.1(5) . . . yes
F(2) P(1) F(5) 91.0(4) . . . yes
F(2) P(1) F(6) 87.8(8) . . . yes
F(3) P(1) F(4) 80.3(8) . . . yes
F(3) P(1) F(5) 175.5(9) . . . yes
F(3) P(1) F(6) 93.4(9) . . . yes
F(4) P(1) F(5) 104.1(10) . . . yes
F(4) P(1) F(6) 172(1) . . . yes
F(5) P(1) F(6) 82(1) . . . yes
Ag(1) F(1) P(1) 159.4(7) . . . yes
Ag(1) F(1) F(3) 124.2(5) . . . yes
Ag(1) F(1) F(4) 149.8(5) . . . yes
Ag(1) F(1) F(5) 138.3(5) . . . yes
Ag(1) F(1) F(6) 119.3(7) . . . yes
P(1) F(1) F(3) 45.6(3) . . . yes
P(1) F(1) F(4) 46.2(4) . . . yes
P(1) F(1) F(5) 43.9(3) . . . yes
P(1) F(1) F(6) 41.6(4) . . . yes
F(3) F(1) F(4) 55.2(6) . . . yes
F(3) F(1) F(5) 89.5(4) . . . yes
F(3) F(1) F(6) 60.3(7) . . . yes
F(4) F(1) F(5) 67.9(6) . . . yes
F(4) F(1) F(6) 87.6(5) . . . yes
F(5) F(1) F(6) 53.1(6) . . . yes
P(1) F(2) F(3) 44.6(3) . . . yes
P(1) F(2) F(4) 45.8(3) . . . yes
P(1) F(2) F(5) 43.0(3) . . . yes
P(1) F(2) F(6) 44.9(4) . . . yes
F(3) F(2) F(4) 54.5(5) . . . yes
F(3) F(2) F(5) 87.6(4) . . . yes
F(3) F(2) F(6) 61.7(6) . . . yes
F(4) F(2) F(5) 67.0(6) . . . yes
F(4) F(2) F(6) 90.5(5) . . . yes
F(5) F(2) F(6) 54.3(7) . . . yes
P(1) F(3) F(1) 45.3(3) . . . yes
P(1) F(3) F(2) 45.4(3) . . . yes
P(1) F(3) F(4) 50.1(5) . . . yes
P(1) F(3) F(6) 42.6(5) . . . yes
F(1) F(3) F(2) 90.7(4) . . . yes
F(1) F(3) F(4) 62.3(6) . . . yes
F(1) F(3) F(6) 62.0(6) . . . yes
F(2) F(3) F(4) 62.1(5) . . . yes
F(2) F(3) F(6) 57.6(5) . . . yes
F(4) F(3) F(6) 92.6(6) . . . yes
P(1) F(4) F(1) 45.5(4) . . . yes
P(1) F(4) F(2) 46.1(3) . . . yes
P(1) F(4) F(3) 49.6(5) . . . yes
P(1) F(4) F(5) 36.9(5) . . . yes
F(1) F(4) F(2) 91.6(5) . . . yes
F(1) F(4) F(3) 62.5(5) . . . yes
F(1) F(4) F(5) 55.8(4) . . . yes
F(2) F(4) F(3) 63.5(5) . . . yes
F(2) F(4) F(5) 56.7(4) . . . yes
F(3) F(4) F(5) 86.5(5) . . . yes
P(1) F(5) F(1) 45.8(3) . . . yes
P(1) F(5) F(2) 45.9(3) . . . yes
P(1) F(5) F(4) 39.0(5) . . . yes
P(1) F(5) F(6) 49.3(7) . . . yes
F(1) F(5) F(2) 91.7(4) . . . yes
F(1) F(5) F(4) 56.3(4) . . . yes
F(1) F(5) F(6) 66.4(6) . . . yes
F(2) F(5) F(4) 56.3(5) . . . yes
F(2) F(5) F(6) 61.5(7) . . . yes
F(4) F(5) F(6) 88.1(8) . . . yes
P(1) F(6) F(1) 42.7(4) . . . yes
P(1) F(6) F(2) 47.3(5) . . . yes
P(1) F(6) F(3) 44.0(6) . . . yes
P(1) F(6) F(5) 48.5(6) . . . yes
F(1) F(6) F(2) 90.0(6) . . . yes
F(1) F(6) F(3) 57.7(4) . . . yes
F(1) F(6) F(5) 60.5(5) . . . yes
F(2) F(6) F(3) 60.7(5) . . . yes
F(2) F(6) F(5) 64.1(6) . . . yes
F(3) F(6) F(5) 92.5(7) . . . yes
Ag(1) N(1) C(1) 122.5(4) . . . yes
Ag(1) N(1) C(2) 151.0(3) . . . yes
Ag(1) N(1) C(3) 176.3(3) . . . yes
Ag(1) N(1) C(4) 148.5(3) . . . yes
Ag(1) N(1) C(5) 120.2(4) . . . yes
C(1) N(1) C(2) 28.7(4) . . . yes
C(1) N(1) C(3) 59.2(4) . . . yes
C(1) N(1) C(4) 88.9(4) . . . yes
C(1) N(1) C(5) 117.3(6) . . . yes
C(2) N(1) C(3) 30.5(2) . . . yes
C(2) N(1) C(4) 60.2(3) . . . yes
C(2) N(1) C(5) 88.6(4) . . . yes
C(3) N(1) C(4) 29.7(2) . . . yes
C(3) N(1) C(5) 58.1(4) . . . yes
C(4) N(1) C(5) 28.3(4) . . . yes
Ag(1) N(2) C(6) 120.0(5) 1_565 . . yes
Ag(1) N(2) C(7) 149.8(3) 1_565 . . yes
Ag(1) N(2) C(8) 179.2(3) 1_565 . . yes
Ag(1) N(2) C(9) 149.0(3) 1_565 . . yes
Ag(1) N(2) C(10) 120.2(4) 1_565 . . yes
C(6) N(2) C(7) 29.8(4) . . . yes
C(6) N(2) C(8) 60.5(4) . . . yes
C(6) N(2) C(9) 91.0(5) . . . yes
C(6) N(2) C(10) 119.8(7) . . . yes
C(7) N(2) C(8) 30.8(2) . . . yes
C(7) N(2) C(9) 61.2(3) . . . yes
C(7) N(2) C(10) 90.1(5) . . . yes
C(8) N(2) C(9) 30.4(2) . . . yes
C(8) N(2) C(10) 59.3(4) . . . yes
C(9) N(2) C(10) 28.8(4) . . . yes
N(4) N(3) C(2) 87.8(5) . . . yes
N(4) N(3) C(3) 111.6(6) . . . yes
N(4) N(3) C(4) 137.6(6) . . . yes
N(4) N(3) C(7) 64.7(5) . . . yes
N(4) N(3) C(8) 37.0(4) . . . yes
C(2) N(3) C(3) 27.6(4) . . . yes
C(2) N(3) C(4) 58.5(3) . . . yes
C(2) N(3) C(7) 152.5(3) . . . yes
C(2) N(3) C(8) 123.5(4) . . . yes
C(3) N(3) C(4) 30.9(4) . . . yes
C(3) N(3) C(7) 167.2(5) . . . yes
C(3) N(3) C(8) 148.6(5) . . . yes
C(4) N(3) C(7) 145.1(4) . . . yes
C(4) N(3) C(8) 165.9(4) . . . yes
C(7) N(3) C(8) 29.5(2) . . . yes
N(3) N(4) C(2) 66.0(5) . . . yes
N(3) N(4) C(3) 37.5(4) . . . yes
N(3) N(4) C(7) 89.5(5) . . . yes
N(3) N(4) C(8) 112.8(7) . . . yes
N(3) N(4) C(9) 137.3(6) . . . yes
C(2) N(4) C(3) 30.6(2) . . . yes
C(2) N(4) C(7) 155.5(3) . . . yes
C(2) N(4) C(8) 166.5(5) . . . yes
C(2) N(4) C(9) 141.4(3) . . . yes
C(3) N(4) C(7) 125.8(4) . . . yes
C(3) N(4) C(8) 150.2(5) . . . yes
C(3) N(4) C(9) 163.5(4) . . . yes
C(7) N(4) C(8) 26.8(3) . . . yes
C(7) N(4) C(9) 58.0(3) . . . yes
C(8) N(4) C(9) 31.2(3) . . . yes
N(1) C(1) C(2) 123.5(6) . . . yes
N(1) C(1) C(3) 92.1(4) . . . yes
N(1) C(1) C(4) 61.7(4) . . . yes
N(1) C(1) C(5) 31.6(3) . . . yes
C(2) C(1) C(3) 31.4(4) . . . yes
C(2) C(1) C(4) 61.8(4) . . . yes
C(2) C(1) C(5) 91.9(5) . . . yes
C(3) C(1) C(4) 30.4(2) . . . yes
C(3) C(1) C(5) 60.5(3) . . . yes
C(4) C(1) C(5) 30.1(2) . . . yes
N(1) C(2) N(3) 118.4(3) . . . yes
N(1) C(2) N(4) 141.0(4) . . . yes
N(1) C(2) C(1) 27.8(4) . . . yes
N(1) C(2) C(3) 90.3(4) . . . yes
N(1) C(2) C(4) 60.2(2) . . . yes
N(1) C(2) C(5) 29.9(2) . . . yes
N(3) C(2) N(4) 26.2(2) . . . yes
N(3) C(2) C(1) 146.1(6) . . . yes
N(3) C(2) C(3) 28.1(4) . . . yes
N(3) C(2) C(4) 58.3(3) . . . yes
N(3) C(2) C(5) 88.5(3) . . . yes
N(4) C(2) C(1) 166.4(5) . . . yes
N(4) C(2) C(3) 52.3(4) . . . yes
N(4) C(2) C(4) 82.1(3) . . . yes
N(4) C(2) C(5) 111.8(3) . . . yes
C(1) C(2) C(3) 118.1(6) . . . yes
C(1) C(2) C(4) 88.0(4) . . . yes
C(1) C(2) C(5) 57.7(4) . . . yes
C(3) C(2) C(4) 30.2(4) . . . yes
C(3) C(2) C(5) 60.4(4) . . . yes
C(4) C(2) C(5) 30.3(2) . . . yes
N(1) C(3) N(3) 175.3(5) . . . yes
N(1) C(3) N(4) 153.6(4) . . . yes
N(1) C(3) C(1) 28.7(2) . . . yes
N(1) C(3) C(2) 59.2(4) . . . yes
N(1) C(3) C(4) 59.7(4) . . . yes
N(1) C(3) C(5) 29.1(2) . . . yes
N(3) C(3) N(4) 31.0(4) . . . yes
N(3) C(3) C(1) 154.6(5) . . . yes
N(3) C(3) C(2) 124.2(6) . . . yes
N(3) C(3) C(4) 116.7(6) . . . yes
N(3) C(3) C(5) 147.3(5) . . . yes
N(4) C(3) C(1) 126.8(4) . . . yes
N(4) C(3) C(2) 97.1(5) . . . yes
N(4) C(3) C(4) 142.4(5) . . . yes
N(4) C(3) C(5) 166.8(4) . . . yes
C(1) C(3) C(2) 30.5(3) . . . yes
C(1) C(3) C(4) 88.4(4) . . . yes
C(1) C(3) C(5) 57.8(3) . . . yes
C(2) C(3) C(4) 118.9(6) . . . yes
C(2) C(3) C(5) 88.3(4) . . . yes
C(4) C(3) C(5) 30.6(4) . . . yes
N(1) C(4) N(3) 122.8(4) . . . yes
N(1) C(4) C(1) 29.3(2) . . . yes
N(1) C(4) C(2) 59.6(2) . . . yes
N(1) C(4) C(3) 90.5(4) . . . yes
N(1) C(4) C(5) 28.0(4) . . . yes
N(3) C(4) C(1) 93.5(3) . . . yes
N(3) C(4) C(2) 63.2(3) . . . yes
N(3) C(4) C(3) 32.3(4) . . . yes
N(3) C(4) C(5) 150.8(6) . . . yes
C(1) C(4) C(2) 30.3(2) . . . yes
C(1) C(4) C(3) 61.2(4) . . . yes
C(1) C(4) C(5) 57.3(4) . . . yes
C(2) C(4) C(3) 30.9(4) . . . yes
C(2) C(4) C(5) 87.6(5) . . . yes
C(3) C(4) C(5) 118.5(6) . . . yes
N(1) C(5) C(1) 31.1(3) . . . yes
N(1) C(5) C(2) 61.6(4) . . . yes
N(1) C(5) C(3) 92.8(4) . . . yes
N(1) C(5) C(4) 123.7(6) . . . yes
C(1) C(5) C(2) 30.4(2) . . . yes
C(1) C(5) C(3) 61.7(3) . . . yes
C(1) C(5) C(4) 92.6(5) . . . yes
C(2) C(5) C(3) 31.3(2) . . . yes
C(2) C(5) C(4) 62.1(4) . . . yes
C(3) C(5) C(4) 30.9(4) . . . yes
N(2) C(6) C(7) 121.4(6) . . . yes
N(2) C(6) C(8) 90.4(4) . . . yes
N(2) C(6) C(9) 59.9(4) . . . yes
N(2) C(6) C(10) 30.3(4) . . . yes
C(7) C(6) C(8) 31.1(4) . . . yes
C(7) C(6) C(9) 61.5(4) . . . yes
C(7) C(6) C(10) 91.2(5) . . . yes
C(8) C(6) C(9) 30.5(2) . . . yes
C(8) C(6) C(10) 60.1(2) . . . yes
C(9) C(6) C(10) 29.7(2) . . . yes
N(2) C(7) N(3) 138.9(3) . . . yes
N(2) C(7) N(4) 117.9(3) . . . yes
N(2) C(7) C(6) 28.9(4) . . . yes
N(2) C(7) C(8) 89.8(4) . . . yes
N(2) C(7) C(9) 59.6(2) . . . yes
N(2) C(7) C(10) 29.7(2) . . . yes
N(3) C(7) N(4) 25.8(2) . . . yes
N(3) C(7) C(6) 164.6(6) . . . yes
N(3) C(7) C(8) 52.1(4) . . . yes
N(3) C(7) C(9) 81.4(3) . . . yes
N(3) C(7) C(10) 110.4(3) . . . yes
N(4) C(7) C(6) 146.7(5) . . . yes
N(4) C(7) C(8) 28.1(3) . . . yes
N(4) C(7) C(9) 58.3(2) . . . yes
N(4) C(7) C(10) 88.2(3) . . . yes
C(6) C(7) C(8) 118.6(6) . . . yes
C(6) C(7) C(9) 88.4(4) . . . yes
C(6) C(7) C(10) 58.5(4) . . . yes
C(8) C(7) C(9) 30.2(3) . . . yes
C(8) C(7) C(10) 60.1(4) . . . yes
C(9) C(7) C(10) 29.9(2) . . . yes
N(2) C(8) N(3) 152.9(4) . . . yes
N(2) C(8) N(4) 175.4(5) . . . yes
N(2) C(8) C(6) 29.1(2) . . . yes
N(2) C(8) C(7) 59.4(4) . . . yes
N(2) C(8) C(9) 59.8(3) . . . yes
N(2) C(8) C(10) 29.4(2) . . . yes
N(3) C(8) N(4) 30.2(4) . . . yes
N(3) C(8) C(6) 127.5(4) . . . yes
N(3) C(8) C(7) 98.4(5) . . . yes
N(3) C(8) C(9) 139.3(5) . . . yes
N(3) C(8) C(10) 161.8(4) . . . yes
N(4) C(8) C(6) 155.4(5) . . . yes
N(4) C(8) C(7) 125.1(6) . . . yes
N(4) C(8) C(9) 115.7(6) . . . yes
N(4) C(8) C(10) 146.1(5) . . . yes
C(6) C(8) C(7) 30.3(3) . . . yes
C(6) C(8) C(9) 88.9(4) . . . yes
C(6) C(8) C(10) 58.5(3) . . . yes
C(7) C(8) C(9) 119.2(6) . . . yes
C(7) C(8) C(10) 88.8(4) . . . yes
C(9) C(8) C(10) 30.4(3) . . . yes
N(2) C(9) N(4) 122.8(3) . . . yes
N(2) C(9) C(6) 29.1(2) . . . yes
N(2) C(9) C(7) 59.2(2) . . . yes
N(2) C(9) C(8) 89.7(4) . . . yes
N(2) C(9) C(10) 28.6(3) . . . yes
N(4) C(9) C(6) 93.7(3) . . . yes
N(4) C(9) C(7) 63.7(3) . . . yes
N(4) C(9) C(8) 33.1(3) . . . yes
N(4) C(9) C(10) 151.4(5) . . . yes
C(6) C(9) C(7) 30.1(2) . . . yes
C(6) C(9) C(8) 60.6(4) . . . yes
C(6) C(9) C(10) 57.7(4) . . . yes
C(7) C(9) C(8) 30.6(3) . . . yes
C(7) C(9) C(10) 87.8(4) . . . yes
C(8) C(9) C(10) 118.3(6) . . . yes
N(2) C(10) C(6) 30.0(4) . . . yes
N(2) C(10) C(7) 60.3(4) . . . yes
N(2) C(10) C(8) 91.3(4) . . . yes
N(2) C(10) C(9) 122.6(6) . . . yes
C(6) C(10) C(7) 30.3(2) . . . yes
C(6) C(10) C(8) 61.4(3) . . . yes
C(6) C(10) C(9) 92.6(5) . . . yes
C(7) C(10) C(8) 31.1(2) . . . yes
C(7) C(10) C(9) 62.3(4) . . . yes
C(8) C(10) C(9) 31.3(4) . . . yes

loop_
_geom_bond_atom_site_label_1
_geom_bond_atom_site_label_2
_geom_bond_distance
_geom_bond_site_symmetry_1
_geom_bond_site_symmetry_2
_geom_bond_publ_flag
Ag(1) F(1) 2.847(7) . . yes
Ag(1) N(1) 2.133(6) . . yes
Ag(1) N(2) 2.167(7) . 1_545 yes
P(1) F(1) 1.535(7) . . yes
P(1) F(2) 1.563(7) . . yes
P(1) F(3) 1.541(8) . . yes
P(1) F(4) 1.553(9) . . yes
P(1) F(5) 1.485(9) . . yes
P(1) F(6) 1.50(1) . . yes
F(1) F(3) 2.16(1) . . yes
F(1) F(4) 2.15(1) . . yes
F(1) F(5) 2.14(1) . . yes
F(1) F(6) 2.25(2) . . yes
F(2) F(3) 2.194(10) . . yes
F(2) F(4) 2.17(1) . . yes
F(2) F(5) 2.18(1) . . yes
F(2) F(6) 2.12(2) . . yes
F(3) F(4) 2.00(2) . . yes
F(3) F(6) 2.22(2) . . yes
F(4) F(5) 2.40(2) . . yes
F(5) F(6) 1.96(2) . . yes
N(1) C(1) 1.339(9) . . yes
N(1) C(2) 2.395(9) . . yes
N(1) C(3) 2.789(9) . . yes
N(1) C(4) 2.408(9) . . yes
N(1) C(5) 1.357(8) . . yes
N(2) C(6) 1.326(9) . . yes
N(2) C(7) 2.346(9) . . yes
N(2) C(8) 2.726(9) . . yes
N(2) C(9) 2.356(9) . . yes
N(2) C(10) 1.338(8) . . yes
N(3) N(4) 1.217(10) . . yes
N(3) C(2) 2.522(9) . . yes
N(3) C(3) 1.44(1) . . yes
N(3) C(4) 2.403(10) . . yes
N(3) C(7) 2.798(9) . . yes
N(3) C(8) 2.231(9) . . yes
N(4) C(2) 2.758(9) . . yes
N(4) C(3) 2.200(9) . . yes
N(4) C(7) 2.531(9) . . yes
N(4) C(8) 1.457(9) . . yes
N(4) C(9) 2.403(9) . . yes
C(1) C(2) 1.379(9) . . yes
C(1) C(3) 2.397(9) . . yes
C(1) C(4) 2.733(9) . . yes
C(1) C(5) 2.30(1) . . yes
C(2) C(3) 1.415(10) . . yes
C(2) C(4) 2.410(10) . . yes
C(2) C(5) 2.723(9) . . yes
C(3) C(4) 1.38(1) . . yes
C(3) C(5) 2.370(9) . . yes
C(4) C(5) 1.373(10) . . yes
C(6) C(7) 1.365(10) . . yes
C(6) C(8) 2.373(9) . . yes
C(6) C(9) 2.723(9) . . yes
C(6) C(10) 2.304(10) . . yes
C(7) C(8) 1.395(9) . . yes
C(7) C(9) 2.395(9) . . yes
C(7) C(10) 2.702(9) . . yes
C(8) C(9) 1.381(9) . . yes
C(8) C(10) 2.344(9) . . yes
C(9) C(10) 1.349(9) . . yes

loop_
_geom_contact_atom_site_label_1
_geom_contact_atom_site_label_2
_geom_contact_distance
_geom_contact_site_symmetry_1
_geom_contact_site_symmetry_2
_geom_contact_publ_flag
Ag(1) F(1) 2.847(7) . . ?
N(1) C(3) 2.789(9) . . ?
N(2) C(8) 2.726(9) . . ?
N(3) C(2) 2.522(9) . . ?
N(3) C(7) 2.798(9) . . ?
N(4) C(2) 2.758(9) . . ?
N(4) C(7) 2.531(9) . . ?
C(1) C(4) 2.733(9) . . ?
C(2) C(5) 2.723(9) . . ?
C(6) C(9) 2.723(9) . . ?
C(7) C(10) 2.702(9) . . ?
Ag(1) F(1) 2.847(7) . . ?
Ag(1) F(2) 2.997(9) . 1_455 ?
Ag(1) F(6) 3.09(1) . 3_777 ?
F(2) N(4) 3.142(10) . 2_746 ?
